data_7105640
loop_
_publ_author_name
'Medina, Manuela Elo\'isa'
'Dumont, Yves'
'Gren\`eche, Jean-Marc'
'Millange, Franck'

_publ_section_title
;
 Fe(III)/Fe(II) regular charge order in metal-organic framework.
;
_journal_issue 42
_journal_name_full 'Chemical communications (Cambridge, England)'
_journal_page_first 7987
_journal_page_last 7989
_journal_paper_doi 10.1039/c0cc02161j
_journal_volume 46
_journal_year 2010
_chemical_formula_sum 'C18 H16 Fe2 N O10'
_chemical_formula_weight 518.02
_chemical_name_systematic
;
?
;
_space_group_IT_number 2
_symmetry_cell_setting triclinic
_symmetry_space_group_name_Hall '-P 1'
_symmetry_space_group_name_H-M 'P -1'
_atom_sites_solution_hydrogens geom
_atom_sites_solution_primary direct
_atom_sites_solution_secondary difmap
_audit_creation_method SHELXL-97
_cell_angle_alpha 107.15(2)
_cell_angle_beta 100.155(17)
_cell_angle_gamma 102.095(17)
_cell_formula_units_Z 1
_cell_length_a 6.9004(14)
_cell_length_b 8.554(3)
_cell_length_c 10.380(3)
_cell_measurement_temperature 293(2)
_cell_volume 553.6(3)
_computing_cell_refinement 'Bruker SMART'
_computing_data_collection 'Bruker SMART'
_computing_data_reduction 'Bruker SAINT'
_computing_molecular_graphics 'Bruker SHELXTL'
_computing_publication_material 'Bruker SHELXTL'
_computing_structure_refinement 'SHELXL-97 (Sheldrick, 1997)'
_computing_structure_solution 'SHELXS-97 (Sheldrick, 1990)'
_diffrn_ambient_temperature 293(2)
_diffrn_detector_area_resol_mean 512x512
_diffrn_measured_fraction_theta_full 0.993
_diffrn_measured_fraction_theta_max 0.993
_diffrn_measurement_device_type 'CCD area detector'
_diffrn_measurement_method '\w scans'
_diffrn_radiation_monochromator graphite
_diffrn_radiation_source 'fine-focus sealed tube'
_diffrn_radiation_type MoK\a
_diffrn_radiation_wavelength 0.71073
_diffrn_reflns_av_R_equivalents 0.0736
_diffrn_reflns_av_sigmaI/netI 0.0887
_diffrn_reflns_limit_h_max 8
_diffrn_reflns_limit_h_min -7
_diffrn_reflns_limit_k_max 10
_diffrn_reflns_limit_k_min -10
_diffrn_reflns_limit_l_max 9
_diffrn_reflns_limit_l_min -12
_diffrn_reflns_number 3051
_diffrn_reflns_theta_full 25.00
_diffrn_reflns_theta_max 25.00
_diffrn_reflns_theta_min 2.12
_exptl_absorpt_coefficient_mu 1.362
_exptl_absorpt_correction_T_max 0.9227
_exptl_absorpt_correction_T_min 0.7723
_exptl_absorpt_correction_type multi-scan
_exptl_absorpt_process_details 'SADABS (Sheldrick, 1996)'
_exptl_crystal_colour 'ligth orange'
_exptl_crystal_density_diffrn 1.554
_exptl_crystal_density_method 'not measured'
_exptl_crystal_description prism
_exptl_crystal_F_000 263
_exptl_crystal_size_max 0.20
_exptl_crystal_size_mid 0.10
_exptl_crystal_size_min 0.06
_refine_diff_density_max 0.800
_refine_diff_density_min -0.509
_refine_diff_density_rms 0.125
_refine_ls_extinction_coef 0.0037(15)
_refine_ls_extinction_expression Fc^*^=kFc[1+0.001xFc^2^\l^3^/sin(2\q)]^-1/4^
_refine_ls_extinction_method SHELXL
_refine_ls_goodness_of_fit_ref 0.995
_refine_ls_hydrogen_treatment constr
_refine_ls_matrix_type full
_refine_ls_number_parameters 160
_refine_ls_number_reflns 1944
_refine_ls_number_restraints 1
_refine_ls_restrained_S_all 0.999
_refine_ls_R_factor_all 0.0734
_refine_ls_R_factor_gt 0.0562
_refine_ls_shift/su_max 0.018
_refine_ls_shift/su_mean 0.004
_refine_ls_structure_factor_coef Fsqd
_refine_ls_weighting_details 'calc w=1/[\s^2^(Fo^2^)+(0.0841P)^2^+0.0000P] where P=(Fo^2^+2Fc^2^)/3'
_refine_ls_weighting_scheme calc
_refine_ls_wR_factor_gt 0.1465
_refine_ls_wR_factor_ref 0.1507
_reflns_number_gt 1329
_reflns_number_total 1944
_reflns_threshold_expression >2sigma(I)
_cod_data_source_file C0CC02161J.TXT
_cod_data_source_block shelxl
_cod_depositor_comments
;
The following automatic conversions were performed:
'_symmetry_cell_setting' value 'Triclinic' changed to 'triclinic'
according to '/home/saulius/struct/CIF-dictionaries/cif_core.dic'
dictionary named 'cif_core.dic' version 2.4.1 from 2010-06-29.

Automatic conversion script
Id: cif_fix_enum 1527 2010-12-29 10:47:43Z saulius 

 Adding full bibliography for 7105640.cif.
;
_cod_original_cell_volume 553.6(2)
_cod_original_sg_symbol_H-M P-1
_cod_database_code 7105640

loop_
_symmetry_equiv_pos_as_xyz
'x, y, z'
'-x, -y, -z'

loop_
_atom_site_label
_atom_site_type_symbol
_atom_site_fract_x
_atom_site_fract_y
_atom_site_fract_z
_atom_site_U_iso_or_equiv
_atom_site_adp_type
_atom_site_occupancy
_atom_site_symmetry_multiplicity
_atom_site_calc_flag
_atom_site_refinement_flags
_atom_site_disorder_assembly
_atom_site_disorder_group
Fe1 Fe 1.0000 0.5000 0.5000 0.02238(11) Uani 1 2 d S . .
Fe2 Fe 0.5000 0.5000 0.5000 0.02451(11) Uani 1 2 d S . .
C1 C 0.6389(3) 0.2418(2) 0.28260(19) 0.0283(6) Uani 1 1 d . . .
C2 C 0.5684(3) 0.1158(2) 0.1363(2) 0.0304(6) Uani 1 1 d . . .
C3 C 0.3604(3) 0.0411(3) 0.0736(2) 0.0458(8) Uani 1 1 d . . .
H3 H 0.2654 0.0698 0.1230 0.055 Uiso 1 1 calc R . .
C4 C 0.7071(3) 0.0740(3) 0.0598(2) 0.0457(8) Uani 1 1 d . . .
H4 H 0.8468 0.1243 0.0992 0.055 Uiso 1 1 calc R . .
C5 C 0.7989(3) 0.4294(2) 0.71214(19) 0.0292(6) Uani 1 1 d . . .
C6 C 0.8999(3) 0.4625(2) 0.8613(2) 0.0322(6) Uani 1 1 d . . .
C7 C 0.7989(3) 0.5048(3) 0.9642(2) 0.0434(7) Uani 1 1 d . . .
H7 H 0.6644 0.5098 0.9407 0.052 Uiso 1 1 calc R . .
C8 C 1.1037(3) 0.4602(3) 0.8977(2) 0.0440(7) Uani 1 1 d . . .
H8 H 1.1742 0.4352 0.8292 0.053 Uiso 1 1 calc R . .
C9 C 0.7417(10) 0.9449(9) 0.4411(9) 0.193(5) Uani 0.50 1 d PD . .
H9A H 0.7428 1.0608 0.4856 0.289 Uiso 0.50 1 calc PR . .
H9B H 0.6706 0.8737 0.4841 0.289 Uiso 0.50 1 calc PR . .
H9C H 0.6733 0.9077 0.3439 0.289 Uiso 0.50 1 calc PR . .
C10 C 1.0485(11) 0.9863(8) 0.3580(7) 0.137(4) Uani 0.50 1 d PD . .
H10A H 0.9678 0.9211 0.2646 0.206 Uiso 0.50 1 calc PR . .
H10B H 1.1820 0.9677 0.3695 0.206 Uiso 0.50 1 calc PR . .
H10C H 1.0618 1.1051 0.3751 0.206 Uiso 0.50 1 calc PR . .
N1 N 0.9490(13) 0.9335(7) 0.4559(9) 0.163(4) Uani 0.50 1 d P . .
H1A H 0.9487 0.8250 0.4448 0.196 Uiso 0.50 1 calc PR . .
H1B H 1.0229 0.9986 0.5431 0.196 Uiso 0.50 1 calc PR . .
O1 O 0.78883(16) 0.61684(13) 0.50255(11) 0.0138(3) Uani 1 1 d . . .
O2 O 0.8336(2) 0.30948(17) 0.32713(13) 0.0329(4) Uani 1 1 d . . .
O3 O 0.8984(2) 0.38196(16) 0.62280(13) 0.0304(4) Uani 1 1 d . . .
O4 O 0.6244(2) 0.44946(19) 0.68387(14) 0.0442(5) Uani 1 1 d . . .
O5 O 0.5104(2) 0.27314(18) 0.34913(14) 0.0368(5) Uani 1 1 d . . .

loop_
_atom_site_aniso_label
_atom_site_aniso_U_11
_atom_site_aniso_U_22
_atom_site_aniso_U_33
_atom_site_aniso_U_23
_atom_site_aniso_U_13
_atom_site_aniso_U_12
Fe1 0.01916(17) 0.02748(17) 0.01465(16) 0.00065(13) 0.00030(14) 0.00724(14)
Fe2 0.01879(16) 0.03548(19) 0.01379(17) 0.00101(14) -0.00028(14) 0.01069(14)
C1 0.0305(10) 0.0232(9) 0.0241(9) 0.0012(7) 0.0034(8) 0.0059(8)
C2 0.0280(9) 0.0287(9) 0.0212(9) -0.0060(8) -0.0023(8) 0.0083(8)
C3 0.0279(10) 0.0593(14) 0.0298(11) -0.0146(10) 0.0114(9) 0.0101(10)
C4 0.0224(10) 0.0559(14) 0.0342(12) -0.0093(11) -0.0018(10) 0.0031(10)
C5 0.0267(9) 0.0322(9) 0.0225(9) 0.0076(7) -0.0009(8) 0.0041(8)
C6 0.0312(10) 0.0396(10) 0.0236(9) 0.0102(7) 0.0031(8) 0.0096(8)
C7 0.0309(9) 0.0758(13) 0.0286(10) 0.0179(9) 0.0067(8) 0.0267(9)
C8 0.0349(10) 0.0789(13) 0.0252(10) 0.0209(9) 0.0085(8) 0.0253(10)
C9 0.143(9) 0.117(3) 0.362(9) 0.172(4) 0.034(8) 0.024(5)
C10 0.254(10) 0.058(3) 0.097(5) 0.033(3) 0.012(6) 0.055(5)
N1 0.206(5) 0.058(4) 0.249(7) 0.026(4) 0.143(4) 0.051(4)
O1 0.0104(5) 0.0152(5) 0.0131(5) 0.0014(4) 0.0007(4) 0.0050(4)
O2 0.0269(7) 0.0374(7) 0.0208(7) -0.0051(6) 0.0004(5) 0.0071(6)
O3 0.0372(7) 0.0371(6) 0.0183(6) 0.0095(5) 0.0062(5) 0.0142(6)
O4 0.0362(7) 0.0736(8) 0.0285(7) 0.0220(6) 0.0041(6) 0.0239(7)
O5 0.0280(7) 0.0406(8) 0.0253(7) -0.0079(6) 0.0040(6) 0.0055(6)

loop_
_atom_type_symbol
_atom_type_description
_atom_type_scat_dispersion_real
_atom_type_scat_dispersion_imag
_atom_type_scat_source
C C 0.0033 0.0016 'International Tables Vol C Tables 4.2.6.8 and 6.1.1.4'
H H 0.0000 0.0000 'International Tables Vol C Tables 4.2.6.8 and 6.1.1.4'
N N 0.0061 0.0033 'International Tables Vol C Tables 4.2.6.8 and 6.1.1.4'
O O 0.0106 0.0060 'International Tables Vol C Tables 4.2.6.8 and 6.1.1.4'
Fe Fe 0.3463 0.8444 'International Tables Vol C Tables 4.2.6.8 and 6.1.1.4'

loop_
_geom_angle_atom_site_label_1
_geom_angle_atom_site_label_2
_geom_angle_atom_site_label_3
_geom_angle
_geom_angle_site_symmetry_1
_geom_angle_site_symmetry_3
_geom_angle_publ_flag
O1 Fe1 O1 180.000(1) 2_766 . ?
O1 Fe1 O3 92.28(6) 2_766 2_766 ?
O1 Fe1 O3 87.72(6) . 2_766 ?
O1 Fe1 O3 87.72(6) 2_766 . ?
O1 Fe1 O3 92.28(6) . . ?
O3 Fe1 O3 180.0 2_766 . ?
O1 Fe1 O2 92.59(6) 2_766 2_766 ?
O1 Fe1 O2 87.41(6) . 2_766 ?
O3 Fe1 O2 92.97(6) 2_766 2_766 ?
O3 Fe1 O2 87.03(6) . 2_766 ?
O1 Fe1 O2 87.41(6) 2_766 . ?
O1 Fe1 O2 92.59(6) . . ?
O3 Fe1 O2 87.03(6) 2_766 . ?
O3 Fe1 O2 92.97(6) . . ?
O2 Fe1 O2 180.000(1) 2_766 . ?
O1 Fe2 O1 180.0 2_666 . ?
O1 Fe2 O5 89.79(5) 2_666 . ?
O1 Fe2 O5 90.21(5) . . ?
O1 Fe2 O5 90.21(5) 2_666 2_666 ?
O1 Fe2 O5 89.79(5) . 2_666 ?
O5 Fe2 O5 180.000(1) . 2_666 ?
O1 Fe2 O4 91.26(6) 2_666 . ?
O1 Fe2 O4 88.74(6) . . ?
O5 Fe2 O4 97.87(6) . . ?
O5 Fe2 O4 82.13(6) 2_666 . ?
O1 Fe2 O4 88.74(6) 2_666 2_666 ?
O1 Fe2 O4 91.26(6) . 2_666 ?
O5 Fe2 O4 82.13(6) . 2_666 ?
O5 Fe2 O4 97.87(6) 2_666 2_666 ?
O4 Fe2 O4 180.0 . 2_666 ?
O5 C1 O2 125.69(16) . . ?
O5 C1 C2 119.47(16) . . ?
O2 C1 C2 114.84(18) . . ?
C4 C2 C3 118.49(17) . . ?
C4 C2 C1 121.26(17) . . ?
C3 C2 C1 120.2(2) . . ?
C4 C3 C2 121.1(2) 2_655 . ?
C4 C3 H3 119.4 2_655 . ?
C2 C3 H3 119.4 . . ?
C3 C4 C2 120.36(18) 2_655 . ?
C3 C4 H4 119.8 2_655 . ?
C2 C4 H4 119.8 . . ?
O4 C5 O3 124.61(18) . . ?
O4 C5 C6 118.36(19) . . ?
O3 C5 C6 117.03(18) . . ?
C7 C6 C8 119.48(19) . . ?
C7 C6 C5 121.0(2) . . ?
C8 C6 C5 119.4(2) . . ?
C6 C7 C8 120.4(2) . 2_767 ?
C6 C7 H7 119.8 . . ?
C8 C7 H7 119.8 2_767 . ?
C7 C8 C6 120.1(2) 2_767 . ?
C7 C8 H8 119.9 2_767 . ?
C6 C8 H8 119.9 . . ?
N1 C9 H9A 109.5 . . ?
N1 C9 H9B 109.5 . . ?
H9A C9 H9B 109.5 . . ?
N1 C9 H9C 109.5 . . ?
H9A C9 H9C 109.5 . . ?
H9B C9 H9C 109.5 . . ?
N1 C10 H10A 109.5 . . ?
N1 C10 H10B 109.5 . . ?
H10A C10 H10B 109.5 . . ?
N1 C10 H10C 109.5 . . ?
H10A C10 H10C 109.5 . . ?
H10B C10 H10C 109.5 . . ?
C9 N1 C10 114.1(8) . . ?
C9 N1 H1A 108.7 . . ?
C10 N1 H1A 108.7 . . ?
C9 N1 H1B 108.7 . . ?
C10 N1 H1B 108.7 . . ?
H1A N1 H1B 107.6 . . ?
Fe1 O1 Fe2 121.33(6) . . ?
C1 O2 Fe1 130.80(13) . . ?
C5 O3 Fe1 128.36(14) . . ?
C5 O4 Fe2 123.75(14) . . ?
C1 O5 Fe2 131.89(12) . . ?

loop_
_geom_bond_atom_site_label_1
_geom_bond_atom_site_label_2
_geom_bond_distance
_geom_bond_site_symmetry_2
_geom_bond_publ_flag
Fe1 O1 1.9317(12) 2_766 ?
Fe1 O1 1.9317(12) . ?
Fe1 O3 1.9784(15) 2_766 ?
Fe1 O3 1.9784(15) . ?
Fe1 O2 1.9896(13) 2_766 ?
Fe1 O2 1.9896(13) . ?
Fe2 O1 2.0256(12) 2_666 ?
Fe2 O1 2.0256(12) . ?
Fe2 O5 2.1281(16) . ?
Fe2 O5 2.1281(16) 2_666 ?
Fe2 O4 2.1520(16) . ?
Fe2 O4 2.1520(16) 2_666 ?
C1 O5 1.241(3) . ?
C1 O2 1.285(2) . ?
C1 C2 1.503(2) . ?
C2 C4 1.385(3) . ?
C2 C3 1.390(3) . ?
C3 C4 1.372(3) 2_655 ?
C3 H3 0.9300 . ?
C4 C3 1.372(3) 2_655 ?
C4 H4 0.9300 . ?
C5 O4 1.248(3) . ?
C5 O3 1.271(3) . ?
C5 C6 1.497(3) . ?
C6 C7 1.377(3) . ?
C6 C8 1.396(3) . ?
C7 C8 1.385(3) 2_767 ?
C7 H7 0.9300 . ?
C8 C7 1.385(3) 2_767 ?
C8 H8 0.9300 . ?
C9 N1 1.439(11) . ?
C9 H9A 0.9600 . ?
C9 H9B 0.9600 . ?
C9 H9C 0.9600 . ?
C10 N1 1.447(12) . ?
C10 H10A 0.9600 . ?
C10 H10B 0.9600 . ?
C10 H10C 0.9600 . ?
N1 H1A 0.9000 . ?
N1 H1B 0.9000 . ?

loop_
_geom_hbond_atom_site_label_D
_geom_hbond_atom_site_label_H
_geom_hbond_atom_site_label_A
_geom_hbond_distance_DH
_geom_hbond_distance_HA
_geom_hbond_distance_DA
_geom_hbond_angle_DHA
_geom_hbond_site_symmetry_A
N1 H1A O1 0.90 2.19 2.915(7) 137.5 .
N1 H1A O3 0.90 2.25 3.042(7) 146.9 2_766
